data_4063126
loop_
_publ_author_name
'J.-F. Carpentier'
'C.W. Lehmann'

_journal_name_full Organometallics
_journal_year 2004
_chemical_formula_moiety 'C32 H45 O Si2 Y'
_chemical_formula_sum 'C32 H45 O Si2 Y'
_chemical_formula_weight 590.77
_space_group_IT_number 14
_symmetry_cell_setting monoclinic
_symmetry_space_group_name_Hall '-P 2ybc'
_symmetry_space_group_name_H-M 'P 1 21/c 1'
_cell_angle_alpha 90.00
_cell_angle_beta 91.5030(10)
_cell_angle_gamma 90.00
_cell_formula_units_Z 4
_cell_length_a 16.4868(3)
_cell_length_b 12.5071(2)
_cell_length_c 14.4568(2)
_cell_measurement_temperature 100
_cell_volume 2980.00(8)
_diffrn_ambient_temperature 100
_exptl_crystal_density_diffrn 1.317
_cod_depositor_comments
;
The following automatic conversions were performed:
'_geom_bond_publ_flag' value 'N' changed to 'n' according to
'/home/saulius/struct/CIF-dictionaries/cif_core.dic' dictionary named
'cif_core.dic' version 2.4.1 from 2010-06-29 (45 times).

Automatic conversion script
Id: cif_fix_enum 1527 2010-12-29 10:47:43Z saulius 
;
_cod_original_sg_symbol_H-M 'P 21/c'
_cod_database_code 4063126

loop_
_symmetry_equiv_pos_as_xyz
'x, y, z'
'-x, y+1/2, -z+1/2'
'-x, -y, -z'
'x, -y-1/2, z-1/2'

loop_
_atom_site_label
_atom_site_type_symbol
_atom_site_fract_x
_atom_site_fract_y
_atom_site_fract_z
_atom_site_U_iso_or_equiv
_atom_site_adp_type
_atom_site_occupancy
_atom_site_symmetry_multiplicity
_atom_site_calc_flag
_atom_site_refinement_flags
_atom_site_disorder_assembly
_atom_site_disorder_group
Y1 Y 0.230566(10) 0.924738(14) 0.305203(12) 0.01348(5) Uani 1 1 d . . .
Si1 Si 0.15644(3) 1.20736(4) 0.35210(4) 0.01729(11) Uani 1 1 d . . .
Si2 Si 0.34097(3) 1.17031(4) 0.37597(4) 0.01635(11) Uani 1 1 d . . .
C1 C 0.31402(12) 0.65460(16) 0.31300(13) 0.0195(4) Uani 1 1 d . . .
H1 H 0.2788 0.6109 0.2762 0.023 Uiso 1 1 calc R . .
C2 C 0.39667(13) 0.64496(18) 0.30577(14) 0.0224(4) Uani 1 1 d . . .
H2 H 0.4176 0.5929 0.2649 0.027 Uiso 1 1 calc R . .
C3 C 0.45112(12) 0.70977(17) 0.35697(15) 0.0220(4) Uani 1 1 d . . .
H3 H 0.5079 0.7006 0.3508 0.026 Uiso 1 1 calc R . .
C4 C 0.42236(12) 0.78653(17) 0.41601(14) 0.0202(4) Uani 1 1 d . . .
H4 H 0.4590 0.8313 0.4498 0.024 Uiso 1 1 calc R . .
C4A C 0.33787(11) 0.79806(15) 0.42586(12) 0.0158(3) Uani 1 1 d . . .
C4B C 0.29245(11) 0.86516(15) 0.48554(12) 0.0151(3) Uani 1 1 d . . .
C5 C 0.31794(13) 0.94114(16) 0.55181(13) 0.0187(4) Uani 1 1 d . . .
H5 H 0.3742 0.9536 0.5631 0.022 Uiso 1 1 calc R . .
C6 C 0.26147(13) 0.99715(16) 0.60006(13) 0.0202(4) Uani 1 1 d . . .
H6 H 0.2783 1.0482 0.6452 0.024 Uiso 1 1 calc R . .
C7 C 0.17820(12) 0.97848(16) 0.58226(13) 0.0202(4) Uani 1 1 d . . .
H7 H 0.1395 1.0197 0.6143 0.024 Uiso 1 1 calc R . .
C8 C 0.15120(12) 0.90279(15) 0.52028(13) 0.0181(4) Uani 1 1 d . . .
H8 H 0.0946 0.8923 0.5102 0.022 Uiso 1 1 calc R . .
C8A C 0.20758(11) 0.83971(15) 0.47090(12) 0.0150(3) Uani 1 1 d . . .
C9 C 0.19986(11) 0.75520(15) 0.40346(13) 0.0161(3) Uani 1 1 d . . .
C9A C 0.28084(11) 0.73036(15) 0.37584(13) 0.0157(3) Uani 1 1 d . . .
C10 C 0.12074(11) 0.71652(16) 0.35505(13) 0.0177(4) Uani 1 1 d . . .
C11 C 0.11075(11) 0.79493(16) 0.27444(13) 0.0177(4) Uani 1 1 d . . .
C12 C 0.07643(12) 0.89836(17) 0.28027(15) 0.0206(4) Uani 1 1 d . . .
H12 H 0.0445 0.9240 0.3293 0.025 Uiso 1 1 calc R . .
C13 C 0.09772(12) 0.95741(19) 0.20053(15) 0.0237(4) Uani 1 1 d . . .
H13 H 0.0822 1.0289 0.1865 0.028 Uiso 1 1 calc R . .
C14 C 0.14572(13) 0.89117(18) 0.14643(14) 0.0244(4) Uani 1 1 d . . .
H14 H 0.1684 0.9099 0.0889 0.029 Uiso 1 1 calc R . .
C15 C 0.15480(13) 0.79205(17) 0.19172(13) 0.0208(4) Uani 1 1 d . . .
H15 H 0.1854 0.7331 0.1703 0.025 Uiso 1 1 calc R . .
C16 C 0.12684(13) 0.60032(17) 0.32073(16) 0.0239(4) Uani 1 1 d . . .
H16A H 0.0729 0.5748 0.3012 0.036 Uiso 1 1 calc R . .
H16B H 0.1484 0.5550 0.3709 0.036 Uiso 1 1 calc R . .
H16C H 0.1632 0.5972 0.2682 0.036 Uiso 1 1 calc R . .
C17 C 0.04753(12) 0.71916(18) 0.41869(14) 0.0226(4) Uani 1 1 d . . .
H17A H 0.0343 0.7935 0.4335 0.034 Uiso 1 1 calc R . .
H17B H 0.0608 0.6802 0.4759 0.034 Uiso 1 1 calc R . .
H17C H 0.0008 0.6854 0.3872 0.034 Uiso 1 1 calc R . .
O21 O 0.32865(8) 0.94423(11) 0.19395(9) 0.0195(3) Uani 1 1 d . . .
C22 C 0.32341(13) 1.02982(17) 0.12513(14) 0.0225(4) Uani 1 1 d . . .
H22A H 0.3509 1.0952 0.1484 0.027 Uiso 1 1 calc R . .
H22B H 0.2661 1.0471 0.1094 0.027 Uiso 1 1 calc R . .
C23 C 0.36580(16) 0.98542(19) 0.04207(15) 0.0316(5) Uani 1 1 d . . .
H23A H 0.3878 1.0432 0.0033 0.038 Uiso 1 1 calc R . .
H23B H 0.3290 0.9400 0.0038 0.038 Uiso 1 1 calc R . .
C24 C 0.43329(15) 0.91998(19) 0.08802(17) 0.0320(5) Uani 1 1 d . . .
H24A H 0.4559 0.8672 0.0447 0.038 Uiso 1 1 calc R . .
H24B H 0.4776 0.9663 0.1125 0.038 Uiso 1 1 calc R . .
C25 C 0.38883(14) 0.86579(19) 0.16512(16) 0.0277(5) Uani 1 1 d . . .
H25A H 0.3621 0.7995 0.1427 0.033 Uiso 1 1 calc R . .
H25B H 0.4266 0.8477 0.2171 0.033 Uiso 1 1 calc R . .
C30 C 0.23937(11) 1.10787(15) 0.36433(13) 0.0153(3) Uani 1 1 d . . .
H30 H 0.2323 1.0908 0.4312 0.018 Uiso 1 1 calc R . .
C31 C 0.16496(14) 1.32322(18) 0.43596(17) 0.0281(5) Uani 1 1 d . . .
H31A H 0.1682 1.2958 0.4994 0.042 Uiso 1 1 calc R . .
H31B H 0.1171 1.3693 0.4285 0.042 Uiso 1 1 calc R . .
H31C H 0.2139 1.3646 0.4234 0.042 Uiso 1 1 calc R . .
C32 C 0.14876(13) 1.26704(19) 0.23314(16) 0.0278(5) Uani 1 1 d . . .
H32A H 0.1962 1.3124 0.2229 0.042 Uiso 1 1 calc R . .
H32B H 0.0993 1.3103 0.2274 0.042 Uiso 1 1 calc R . .
H32C H 0.1468 1.2097 0.1870 0.042 Uiso 1 1 calc R . .
C33 C 0.05398(12) 1.15043(18) 0.37865(15) 0.0228(4) Uani 1 1 d . . .
H33A H 0.0354 1.1043 0.3276 0.034 Uiso 1 1 calc R . .
H33B H 0.0152 1.2089 0.3863 0.034 Uiso 1 1 calc R . .
H33C H 0.0580 1.1085 0.4359 0.034 Uiso 1 1 calc R . .
C34 C 0.36268(13) 1.22333(18) 0.49606(14) 0.0227(4) Uani 1 1 d . . .
H34A H 0.3162 1.2654 0.5163 0.034 Uiso 1 1 calc R . .
H34B H 0.4111 1.2688 0.4956 0.034 Uiso 1 1 calc R . .
H34C H 0.3720 1.1634 0.5387 0.034 Uiso 1 1 calc R . .
C35 C 0.35684(13) 1.28647(17) 0.29491(15) 0.0229(4) Uani 1 1 d . . .
H35A H 0.3439 1.2642 0.2312 0.034 Uiso 1 1 calc R . .
H35B H 0.4136 1.3098 0.2996 0.034 Uiso 1 1 calc R . .
H35C H 0.3213 1.3457 0.3118 0.034 Uiso 1 1 calc R . .
C36 C 0.42956(12) 1.07792(18) 0.35633(15) 0.0227(4) Uani 1 1 d . . .
H36A H 0.4259 1.0158 0.3973 0.034 Uiso 1 1 calc R . .
H36B H 0.4804 1.1161 0.3697 0.034 Uiso 1 1 calc R . .
H36C H 0.4283 1.0540 0.2918 0.034 Uiso 1 1 calc R . .

loop_
_atom_site_aniso_label
_atom_site_aniso_U_11
_atom_site_aniso_U_22
_atom_site_aniso_U_33
_atom_site_aniso_U_23
_atom_site_aniso_U_13
_atom_site_aniso_U_12
Y1 0.01460(8) 0.01526(8) 0.01053(7) 0.00024(7) -0.00031(5) -0.00026(7)
Si1 0.0162(2) 0.0168(3) 0.0188(3) 0.0031(2) 0.00081(19) 0.00098(19)
Si2 0.0153(2) 0.0178(3) 0.0160(2) -0.00045(19) -0.00021(19) -0.00132(19)
C1 0.0238(10) 0.0192(9) 0.0155(9) -0.0025(7) 0.0003(7) 0.0013(7)
C2 0.0243(10) 0.0248(10) 0.0184(9) -0.0006(8) 0.0024(7) 0.0064(8)
C3 0.0184(9) 0.0252(10) 0.0226(10) 0.0008(8) 0.0008(7) 0.0066(8)
C4 0.0170(9) 0.0233(10) 0.0201(9) -0.0006(8) -0.0031(7) 0.0020(7)
C4A 0.0183(9) 0.0174(9) 0.0118(8) 0.0019(6) -0.0008(6) 0.0024(7)
C4B 0.0171(9) 0.0175(9) 0.0107(7) 0.0011(6) -0.0013(6) 0.0016(7)
C5 0.0240(10) 0.0196(10) 0.0124(8) 0.0003(7) -0.0025(7) -0.0003(7)
C6 0.0316(11) 0.0176(9) 0.0115(8) -0.0005(7) -0.0007(7) -0.0006(8)
C7 0.0268(10) 0.0193(10) 0.0147(8) 0.0007(7) 0.0060(7) 0.0013(8)
C8 0.0204(9) 0.0183(9) 0.0157(8) 0.0032(7) 0.0040(7) 0.0006(7)
C8A 0.0176(9) 0.0159(9) 0.0115(8) 0.0017(6) 0.0003(6) 0.0002(7)
C9 0.0185(9) 0.0163(9) 0.0134(8) 0.0006(7) -0.0007(6) 0.0001(7)
C9A 0.0193(9) 0.0153(8) 0.0123(8) 0.0014(6) -0.0003(6) 0.0014(7)
C10 0.0169(9) 0.0189(9) 0.0172(9) 0.0002(7) -0.0002(7) -0.0031(7)
C11 0.0154(9) 0.0209(9) 0.0165(8) -0.0013(7) -0.0030(7) -0.0041(7)
C12 0.0163(9) 0.0244(10) 0.0209(9) 0.0013(8) -0.0031(7) -0.0003(7)
C13 0.0208(10) 0.0262(11) 0.0237(10) 0.0054(8) -0.0080(8) -0.0009(8)
C14 0.0280(11) 0.0298(11) 0.0151(9) 0.0041(8) -0.0062(8) -0.0094(9)
C15 0.0251(10) 0.0235(10) 0.0137(8) -0.0035(7) -0.0028(7) -0.0051(8)
C16 0.0243(10) 0.0205(10) 0.0267(11) -0.0015(8) -0.0020(8) -0.0046(8)
C17 0.0188(9) 0.0286(11) 0.0204(9) 0.0017(8) 0.0007(7) -0.0052(8)
O21 0.0217(7) 0.0208(7) 0.0162(6) 0.0025(5) 0.0039(5) 0.0021(5)
C22 0.0279(11) 0.0209(10) 0.0188(9) 0.0036(8) 0.0030(8) 0.0000(8)
C23 0.0513(15) 0.0265(11) 0.0175(10) -0.0005(8) 0.0103(9) -0.0054(10)
C24 0.0376(13) 0.0274(11) 0.0318(12) -0.0069(10) 0.0173(10) -0.0016(10)
C25 0.0325(12) 0.0266(11) 0.0243(10) 0.0011(9) 0.0085(9) 0.0087(9)
C30 0.0152(8) 0.0180(8) 0.0126(8) 0.0009(6) 0.0002(6) -0.0003(7)
C31 0.0285(11) 0.0210(10) 0.0347(12) -0.0030(9) 0.0022(9) 0.0044(8)
C32 0.0237(10) 0.0323(12) 0.0272(11) 0.0137(9) -0.0014(8) 0.0002(9)
C33 0.0181(9) 0.0248(10) 0.0256(10) 0.0033(8) 0.0044(8) 0.0036(8)
C34 0.0229(10) 0.0246(10) 0.0204(9) -0.0048(8) -0.0029(8) -0.0032(8)
C35 0.0208(10) 0.0230(10) 0.0250(10) 0.0039(8) 0.0023(8) -0.0029(8)
C36 0.0166(9) 0.0269(10) 0.0248(10) -0.0012(9) 0.0021(7) -0.0009(8)

loop_
_geom_bond_atom_site_label_1
_geom_bond_atom_site_label_2
_geom_bond_distance
_geom_bond_site_symmetry_2
_geom_bond_publ_flag
Y1 O21 2.3233(13) . ?
Y1 C30 2.4478(19) . ?
Y1 C12 2.578(2) . ?
Y1 C11 2.5865(19) . ?
Y1 C9 2.6092(19) . ?
Y1 C15 2.6265(19) . ?
Y1 C8A 2.6572(18) . ?
Y1 C13 2.661(2) . ?
Y1 C14 2.690(2) . ?
Y1 C9A 2.7560(19) . ?
Y1 C4B 2.8729(18) . ?
Y1 C4A 2.9191(18) . ?
Si1 C30 1.8536(19) . ?
Si1 C32 1.876(2) . ?
Si1 C33 1.882(2) . ?
Si1 C31 1.892(2) . ?
Si2 C30 1.8518(19) . ?
Si2 C34 1.884(2) . ?
Si2 C35 1.889(2) . ?
Si2 C36 1.890(2) . ?
C1 C2 1.375(3) . ?
C1 C9A 1.431(3) . ?
C1 H1 0.9500 . n
C2 C3 1.406(3) . ?
C2 H2 0.9500 . n
C3 C4 1.377(3) . ?
C3 H3 0.9500 . n
C4 C4A 1.411(3) . ?
C4 H4 0.9500 . n
C4A C4B 1.429(3) . ?
C4A C9A 1.445(3) . ?
C4B C5 1.406(3) . ?
C4B C8A 1.445(3) . ?
C5 C6 1.370(3) . ?
C5 H5 0.9500 . n
C6 C7 1.410(3) . ?
C6 H6 0.9500 . n
C7 C8 1.370(3) . ?
C7 H7 0.9500 . n
C8 C8A 1.425(3) . ?
C8 H8 0.9500 . n
C8A C9 1.441(3) . ?
C9 C9A 1.437(3) . ?
C9 C10 1.542(3) . ?
C10 C11 1.529(3) . ?
C10 C17 1.537(3) . ?
C10 C16 1.540(3) . ?
C11 C12 1.415(3) . ?
C11 C15 1.416(3) . ?
C12 C13 1.421(3) . ?
C12 H12 0.9500 . n
C13 C14 1.399(3) . ?
C13 H13 0.9500 . n
C14 C15 1.408(3) . ?
C14 H14 0.9500 . n
C15 H15 0.9500 . n
C16 H16A 0.9800 . n
C16 H16B 0.9800 . n
C16 H16C 0.9800 . n
C17 H17A 0.9800 . n
C17 H17B 0.9800 . n
C17 H17C 0.9800 . n
O21 C22 1.462(2) . ?
O21 C25 1.464(2) . ?
C22 C23 1.511(3) . ?
C22 H22A 0.9900 . n
C22 H22B 0.9900 . n
C23 C24 1.520(4) . ?
C23 H23A 0.9900 . n
C23 H23B 0.9900 . n
C24 C25 1.511(3) . ?
C24 H24A 0.9900 . n
C24 H24B 0.9900 . n
C25 H25A 0.9900 . n
C25 H25B 0.9900 . n
C30 H30 1.0000 . n
C31 H31A 0.9800 . n
C31 H31B 0.9800 . n
C31 H31C 0.9800 . n
C32 H32A 0.9800 . n
C32 H32B 0.9800 . n
C32 H32C 0.9800 . n
C33 H33A 0.9800 . n
C33 H33B 0.9800 . n
C33 H33C 0.9800 . n
C34 H34A 0.9800 . n
C34 H34B 0.9800 . n
C34 H34C 0.9800 . n
C35 H35A 0.9800 . n
C35 H35B 0.9800 . n
C35 H35C 0.9800 . n
C36 H36A 0.9800 . n
C36 H36B 0.9800 . n
C36 H36C 0.9800 . n
